data_7704087
loop_
_publ_author_name
'Zhang, Yi'
'Fadaei Tirani, Farzaneh'
'Pattison, Philip'
'Schenk-Jo\&s, Kurt'
'Xiao, Zewen'
'Nazeeruddin, Mohammad Khaja'
'Gao, Peng'

_publ_section_title
;
 Zero-dimensional hybrid iodobismuthate derivatives: from structure study
 to photovoltaic application.
;
_journal_issue 18
_journal_name_full 'Dalton transactions (Cambridge, England : 2003)'
_journal_page_first 5815
_journal_page_last 5822
_journal_paper_doi 10.1039/d0dt00015a
_journal_volume 49
_journal_year 2020
_chemical_formula_moiety 'Bi I6, 6(C H6 N), 3(Cl)'
_chemical_formula_sum 'C6 H36 Bi Cl3 I6 N6'
_chemical_formula_weight 1269.14
_space_group_crystal_system orthorhombic
_space_group_IT_number 67
_space_group_name_Hall '-C 2a 2'
_space_group_name_H-M_alt 'C m m a'
_atom_sites_solution_hydrogens mixed
_atom_sites_solution_primary dual
_atom_sites_solution_secondary difmap
_audit_creation_date 2018-12-11
_audit_creation_method
;
Olex2 1.2
(compiled 2018.05.29 svn.r3508 for OlexSys, GUI svn.r5506)
;
_audit_update_record
;
2020-04-01 deposited with the CCDC.	2020-04-06 downloaded from the CCDC.
;
_cell_angle_alpha 90
_cell_angle_beta 90
_cell_angle_gamma 90
_cell_formula_units_Z 4
_cell_length_a 18.94284(14)
_cell_length_b 18.83413(12)
_cell_length_c 9.13917(6)
_cell_measurement_reflns_used 10292
_cell_measurement_temperature 100(1)
_cell_measurement_theta_max 32.1830
_cell_measurement_theta_min 2.0800
_cell_volume 3260.60(4)
_computing_cell_refinement 'CrysAlisPro 1.171.40.20a (Rigaku OD, 2018)'
_computing_data_collection 'CrysAlisPro 1.171.40.20a (Rigaku OD, 2018)'
_computing_data_reduction 'CrysAlisPro 1.171.40.20a (Rigaku OD, 2018)'
_computing_molecular_graphics 'Olex2 (Dolomanov et al., 2009)'
_computing_publication_material 'Olex2 (Dolomanov et al., 2009)'
_computing_structure_refinement 'ShelXL (Sheldrick, 2015)'
_computing_structure_solution 'ShelXT (Sheldrick, 2015)'
_diffrn_ambient_temperature 100(1)
_diffrn_detector 'CCD plate'
_diffrn_measured_fraction_theta_full 0.987
_diffrn_measured_fraction_theta_max 0.980
_diffrn_measurement_details
;
List of Runs (angles in degrees, time in seconds):

  # Type    Start    End  Width  t~exp~   \w     \q     \k     \f   Frames
#--------------------------------------------------------------------------
  1  \f      0.00 360.00   1.00    6.99   0.00   0.00   0.00    --   360
;
_diffrn_measurement_device 'abstract diffractometer'
_diffrn_measurement_device_type 'dectris-CrysAlisPro-abstract goniometer imported dectris images'
_diffrn_measurement_method '\f scans'
_diffrn_orient_matrix_type 'CrysAlisPro convention (1999,Acta A55,543-557)'
_diffrn_orient_matrix_UB_11 -0.0291114000
_diffrn_orient_matrix_UB_12 -0.0187337000
_diffrn_orient_matrix_UB_13 0.0250642000
_diffrn_orient_matrix_UB_21 0.0043463000
_diffrn_orient_matrix_UB_22 -0.0244030000
_diffrn_orient_matrix_UB_23 -0.0560252000
_diffrn_orient_matrix_UB_31 0.0218116000
_diffrn_orient_matrix_UB_32 -0.0201852000
_diffrn_orient_matrix_UB_33 0.0446260000
_diffrn_radiation_monochromator synchrotron
_diffrn_radiation_probe x-ray
_diffrn_radiation_type synchrotron
_diffrn_radiation_wavelength 0.6935
_diffrn_reflns_av_R_equivalents 0.0314
_diffrn_reflns_av_unetI/netI 0.0171
_diffrn_reflns_Laue_measured_fraction_full 0.987
_diffrn_reflns_Laue_measured_fraction_max 0.980
_diffrn_reflns_limit_h_max 23
_diffrn_reflns_limit_h_min -23
_diffrn_reflns_limit_k_max 23
_diffrn_reflns_limit_k_min -23
_diffrn_reflns_limit_l_max 11
_diffrn_reflns_limit_l_min -11
_diffrn_reflns_number 7614
_diffrn_reflns_point_group_measured_fraction_full 0.987
_diffrn_reflns_point_group_measured_fraction_max 0.980
_diffrn_reflns_theta_full 24.589
_diffrn_reflns_theta_max 25.683
_diffrn_reflns_theta_min 2.098
_diffrn_source synchrotron
_exptl_absorpt_coefficient_mu 10.668
_exptl_absorpt_correction_T_max 1.00000
_exptl_absorpt_correction_T_min 0.67163
_exptl_absorpt_correction_type multi-scan
_exptl_absorpt_process_details
;
CrysAlisPro 1.171.40.20a (Rigaku Oxford Diffraction, 2018).
 Empirical absorption correction using spherical harmonics
 as implemented in SCALE3 ABSPACK scaling algorithm.
;
_exptl_crystal_colour orange
_exptl_crystal_colour_primary orange
_exptl_crystal_density_diffrn 2.585
_exptl_crystal_description plate
_exptl_crystal_F_000 2264
_exptl_crystal_recrystallization_method 'Re-crystallisation from solvent'
_exptl_crystal_size_max 0.12
_exptl_crystal_size_mid 0.1
_exptl_crystal_size_min 0.025
_refine_diff_density_max 1.044
_refine_diff_density_min -1.387
_refine_diff_density_rms 0.170
_refine_ls_extinction_coef 0.000174(19)
_refine_ls_extinction_expression Fc^*^=kFc[1+0.001xFc^2^\l^3^/sin(2\q)]^-1/4^
_refine_ls_extinction_method 'SHELXL-2018/3 (Sheldrick 2018)'
_refine_ls_goodness_of_fit_ref 1.117
_refine_ls_hydrogen_treatment mixed
_refine_ls_matrix_type full
_refine_ls_number_parameters 74
_refine_ls_number_reflns 1751
_refine_ls_number_restraints 10
_refine_ls_restrained_S_all 1.114
_refine_ls_R_factor_all 0.0217
_refine_ls_R_factor_gt 0.0217
_refine_ls_shift/su_max 0.000
_refine_ls_shift/su_mean 0.000
_refine_ls_structure_factor_coef Fsqd
_refine_ls_weighting_details 'w=1/[\s^2^(Fo^2^)+(0.0292P)^2^+30.8967P] where P=(Fo^2^+2Fc^2^)/3'
_refine_ls_weighting_scheme calc
_refine_ls_wR_factor_gt 0.0589
_refine_ls_wR_factor_ref 0.0589
_reflns_Friedel_coverage 0.000
_reflns_number_gt 1751
_reflns_number_total 1751
_reflns_threshold_expression 'I > 2\s(I)'
_cod_data_source_file d0dt00015a2.cif
_cod_data_source_block Compound_1_100K
_cod_depositor_comments 'Adding full bibliography for 7704084--7704087.cif.'
_cod_original_sg_symbol_Hall '-C 2b 2'
_cod_original_sg_symbol_H-M 'C m m e'
_cod_database_code 7704087
_shelx_shelxl_version_number 2018/3
_audit_contact_author 'Farzaneh Fadaei Tirani'
_chemical_oxdiff_formula 'C6 H36 Bi Cl3 I6 N6'
_shelx_space_group_comment
;
The symmetry employed for this shelxl refinement is uniquely defined
by the following loop, which should always be used as a source of
symmetry information in preference to the above space-group names.
They are only intended as comments.
;
_reflns_odcompleteness_completeness 98.00
_reflns_odcompleteness_iscentric 1
_reflns_odcompleteness_theta 25.69
_olex2_refinement_description
;
1. Fixed Uiso
 At 1.2 times of:
  All N(H,H) groups, All N(H,H,H) groups
 At 1.5 times of:
  All C(H,H) groups, All C(H,H,H) groups
2. Restrained distances
 N2-H2B = N2-H2A
 0.89 with sigma of 0.01
 C2-H2C = C2-H2D
 0.98 with sigma of 0.01
 H2A-H2B
 1.453 with sigma of 0.01
 H2C-H2D
 1.6 with sigma of 0.01
 N2-H2D
 2.031 with sigma of 0.01
 N2-H2C
 2.031 with sigma of 0.01
 C2-H2B
 1.981 with sigma of 0.01
 C2-H2A
 1.981 with sigma of 0.01
3.a Idealised Me refined as rotating group:
 N1(H1A,H1B,H1C), C1(H1D,H1E,H1F)
;
_olex2_submission_special_instructions 'No special instructions were received'
_oxdiff_exptl_absorpt_empirical_details
;
Empirical correction (ABSPACK) includes:
- Absorption correction using spherical harmonics
- Frame scaling
;
_oxdiff_exptl_absorpt_empirical_full_max 1.500
_oxdiff_exptl_absorpt_empirical_full_min 0.647

loop_
_space_group_symop_operation_xyz
'x, y, z'
'-x, -y+1/2, z'
'x, -y, -z'
'-x, y+1/2, -z'
'x+1/2, y+1/2, z'
'-x+1/2, -y+1, z'
'x+1/2, -y+1/2, -z'
'-x+1/2, y+1, -z'
'-x, -y, -z'
'x, y-1/2, -z'
'-x, y, z'
'x, -y-1/2, z'
'-x+1/2, -y+1/2, -z'
'x+1/2, y, -z'
'-x+1/2, y+1/2, z'
'x+1/2, -y, z'

loop_
_atom_site_label
_atom_site_type_symbol
_atom_site_fract_x
_atom_site_fract_y
_atom_site_fract_z
_atom_site_U_iso_or_equiv
_atom_site_adp_type
_atom_site_occupancy
_atom_site_site_symmetry_order
_atom_site_calc_flag
_atom_site_refinement_flags_posn
_atom_site_refinement_flags_adp
_atom_site_refinement_flags_occupancy
_atom_site_disorder_assembly
_atom_site_disorder_group
Bi1 Bi 0.500000 0.750000 0.71708(3) 0.01463(11) Uani 1 4 d S T P . .
I1 I 0.500000 0.58809(2) 0.69571(5) 0.02111(12) Uani 1 2 d S T P . .
I2 I 0.39155(2) 0.750000 0.97369(4) 0.01859(12) Uani 1 2 d S T P . .
I3 I 0.37457(2) 0.750000 0.50698(4) 0.01939(12) Uani 1 2 d S T P . .
Cl1 Cl 0.250000 0.500000 0.500000 0.0285(5) Uani 1 4 d S T P . .
Cl2 Cl 0.36508(8) 0.500000 0.000000 0.0189(3) Uani 1 2 d S T P . .
N1 N 0.3112(2) 0.6012(2) 0.7410(4) 0.0245(8) Uani 1 1 d . . . . .
H1A H 0.303556 0.567655 0.671163 0.029 Uiso 1 1 calc GR . . . .
H1B H 0.332199 0.580812 0.820089 0.029 Uiso 1 1 calc GR . . . .
H1C H 0.339914 0.635689 0.704360 0.029 Uiso 1 1 calc GR . . . .
C1 C 0.2430(3) 0.6330(3) 0.7855(6) 0.0295(11) Uani 1 1 d . . . . .
H1D H 0.218640 0.651580 0.698909 0.044 Uiso 1 1 calc GR . . . .
H1E H 0.251576 0.671808 0.854679 0.044 Uiso 1 1 calc GR . . . .
H1F H 0.213586 0.596703 0.832187 0.044 Uiso 1 1 calc GR . . . .
N2 N 0.500000 0.4059(3) 0.8988(6) 0.0203(11) Uani 1 2 d DS T P . .
H2A H 0.500000 0.3683(9) 0.9578(15) 0.024 Uiso 1 2 d DRS T P . .
H2B H 0.5370(13) 0.4330(14) 0.9177(17) 0.024 Uiso 1 1 d DR . . . .
C2 C 0.500000 0.3823(5) 0.7432(8) 0.0388(19) Uani 1 2 d DS T P . .
H2C H 0.500000 0.4247(11) 0.6803(15) 0.058 Uiso 1 2 d DRS T P . .
H2D H 0.5431(14) 0.3551(16) 0.7244(18) 0.058 Uiso 1 1 d DR . . . .

loop_
_atom_site_aniso_label
_atom_site_aniso_U_11
_atom_site_aniso_U_22
_atom_site_aniso_U_33
_atom_site_aniso_U_23
_atom_site_aniso_U_13
_atom_site_aniso_U_12
Bi1 0.01453(17) 0.01419(17) 0.01515(17) 0.000 0.000 0.000
I1 0.0216(2) 0.0181(2) 0.0237(2) 0.00150(15) 0.000 0.000
I2 0.0171(2) 0.0203(2) 0.0183(2) 0.000 0.00283(14) 0.000
I3 0.0208(2) 0.0197(2) 0.0177(2) 0.000 -0.00463(15) 0.000
Cl1 0.0456(14) 0.0233(10) 0.0167(10) 0.000 0.000 0.000
Cl2 0.0196(7) 0.0183(6) 0.0187(7) 0.0033(5) 0.000 0.000
N1 0.022(2) 0.025(2) 0.026(2) 0.0010(16) -0.0024(16) -0.0024(17)
C1 0.024(3) 0.034(3) 0.030(3) 0.000(2) -0.0004(19) 0.001(2)
N2 0.021(3) 0.020(3) 0.020(3) 0.000(2) 0.000 0.000
C2 0.053(5) 0.036(5) 0.028(4) -0.015(3) 0.000 0.000

loop_
_atom_type_symbol
_atom_type_description
_atom_type_scat_dispersion_real
_atom_type_scat_dispersion_imag
_atom_type_scat_source
C C 0.0032 0.0015 'International Tables Vol C Tables 4.2.6.8 and 6.1.1.4'
H H 0.0000 0.0000 'International Tables Vol C Tables 4.2.6.8 and 6.1.1.4'
Bi Bi -3.4385 10.2164 'International Tables Vol C Tables 4.2.6.8 and 6.1.1.4'
Cl Cl 0.1432 0.1527 'International Tables Vol C Tables 4.2.6.8 and 6.1.1.4'
I I -0.4515 1.7554 'International Tables Vol C Tables 4.2.6.8 and 6.1.1.4'
N N 0.0061 0.0031 'International Tables Vol C Tables 4.2.6.8 and 6.1.1.4'

loop_
_geom_angle_atom_site_label_1
_geom_angle_atom_site_label_2
_geom_angle_atom_site_label_3
_geom_angle
_geom_angle_site_symmetry_1
_geom_angle_site_symmetry_3
_geom_angle_publ_flag
I1 Bi1 I1 172.668(19) . 2_665 ?
I1 Bi1 I2 92.757(7) . 2_665 ?
I1 Bi1 I2 92.757(7) 2_665 2_665 ?
I1 Bi1 I2 92.757(7) 2_665 . ?
I1 Bi1 I2 92.757(7) . . ?
I2 Bi1 I2 82.437(16) . 2_665 ?
I3 Bi1 I1 87.697(6) . 2_665 ?
I3 Bi1 I1 87.697(6) 2_665 2_665 ?
I3 Bi1 I1 87.697(6) . . ?
I3 Bi1 I1 87.697(6) 2_665 . ?
I3 Bi1 I2 170.162(14) 2_665 . ?
I3 Bi1 I2 170.162(14) . 2_665 ?
I3 Bi1 I2 87.725(11) 2_665 2_665 ?
I3 Bi1 I2 87.724(11) . . ?
I3 Bi1 I3 102.113(18) 2_665 . ?
H1A N1 H1B 109.5 . . ?
H1A N1 H1C 109.5 . . ?
H1B N1 H1C 109.5 . . ?
C1 N1 H1A 109.5 . . ?
C1 N1 H1B 109.5 . . ?
C1 N1 H1C 109.5 . . ?
N1 C1 H1D 109.5 . . ?
N1 C1 H1E 109.5 . . ?
N1 C1 H1F 109.5 . . ?
H1D C1 H1E 109.5 . . ?
H1D C1 H1F 109.5 . . ?
H1E C1 H1F 109.5 . . ?
H2A N2 H2B 110.0(15) . 11_655 ?
H2A N2 H2B 110.0(15) . . ?
H2B N2 H2B 105(4) . 11_655 ?
C2 N2 H2A 109.8(12) . . ?
C2 N2 H2B 111.1(12) . . ?
C2 N2 H2B 111.1(12) . 11_655 ?
N2 C2 H2C 108.3(12) . . ?
N2 C2 H2D 108.9(12) . 11_655 ?
N2 C2 H2D 108.9(12) . . ?
H2C C2 H2D 108.8(15) . . ?
H2C C2 H2D 108.8(14) . 11_655 ?
H2D C2 H2D 113(4) . 11_655 ?

loop_
_geom_bond_atom_site_label_1
_geom_bond_atom_site_label_2
_geom_bond_distance
_geom_bond_site_symmetry_2
_geom_bond_publ_flag
Bi1 I1 3.0557(4) . ?
Bi1 I1 3.0557(4) 2_665 ?
Bi1 I2 3.1178(4) 2_665 ?
Bi1 I2 3.1177(4) . ?
Bi1 I3 3.0550(4) . ?
Bi1 I3 3.0549(4) 2_665 ?
N1 H1A 0.9100 . ?
N1 H1B 0.9100 . ?
N1 H1C 0.9100 . ?
N1 C1 1.482(7) . ?
C1 H1D 0.9800 . ?
C1 H1E 0.9800 . ?
C1 H1F 0.9800 . ?
N2 H2A 0.891(10) . ?
N2 H2B 0.883(9) . ?
N2 H2B 0.883(9) 11_655 ?
N2 C2 1.490(9) . ?
C2 H2C 0.985(10) . ?
C2 H2D 0.979(10) . ?
C2 H2D 0.979(10) 11_655 ?

loop_
_geom_hbond_atom_site_label_D
_geom_hbond_atom_site_label_H
_geom_hbond_atom_site_label_A
_geom_hbond_distance_DH
_geom_hbond_distance_HA
_geom_hbond_distance_DA
_geom_hbond_angle_DHA
_geom_hbond_site_symmetry_A
_geom_hbond_publ_flag
N1 H1A Cl1 0.91 2.26 3.135(4) 161.7 . yes
N1 H1B Cl2 0.91 2.33 3.206(4) 162.8 1_556 yes
N1 H1C I1 0.91 3.16 3.608(4) 112.3 . yes
N1 H1C I3 0.91 2.88 3.723(4) 153.9 . yes
C1 H1D I3 0.98 3.18 4.118(5) 161.4 8_546 yes
C1 H1E I2 0.98 3.22 3.967(6) 134.1 . yes
C1 H1F Cl2 0.98 2.81 3.783(6) 172.7 6_556 yes
N2 H2A I1 0.891(10) 3.272(17) 3.708(5) 112.7(15) 3_567 yes
N2 H2A I2 0.891(10) 3.094(11) 3.769(5) 134.1(5) 4_647 yes
N2 H2A I2 0.891(10) 3.094(11) 3.769(5) 134.1(5) 3_567 yes
N2 H2B Cl2 0.883(9) 2.367(10) 3.244(4) 172.5(15) 9_666 yes
C2 H2C I1 0.985(10) 3.08(2) 3.901(9) 141.7(15) . yes
C2 H2D I3 0.979(10) 3.290(11) 4.133(6) 145.4(18) 4_646 yes
